data_7114342
loop_
_publ_author_name
'Petrov, Viacheslav A.'
'Marshall, William J.'
'Grushin, Vladimir V.'

_publ_section_title
;
 The first perfluoroacetylacetonate metal complexes: as unexpectedly
 robust as tricky to makeElectronic supplementary information (ESI)
 available: details of the preparation of the complexes, analytical, NMR
 spectroscopical, and crystallographic data. See:
 http://www.rsc.org/suppdata/cc/b1/b111249j/
;
_journal_issue 5
_journal_name_full 'Chemical Communications'
_journal_page_first 520
_journal_paper_doi 10.1039/b111249j
_journal_year 2002
_chemical_formula_sum 'C38 H20 Eu2 F20 N4 O8'
_chemical_formula_weight 1344.50
_chemical_name_systematic
; 
? 
;
_space_group_IT_number 60
_symmetry_cell_setting orthorhombic
_symmetry_space_group_name_Hall '-P 2n 2ab'
_symmetry_space_group_name_H-M 'P b c n'
_atom_sites_solution_hydrogens geom
_atom_sites_solution_primary direct
_atom_sites_solution_secondary difmap
_audit_creation_method SHELXL-97
_cell_angle_alpha 90.000(10)
_cell_angle_beta 90.000(10)
_cell_angle_gamma 90.000(10)
_cell_formula_units_Z 8
_cell_length_a 22.2956(10)
_cell_length_b 18.0122(8)
_cell_length_c 21.9719(10)
_cell_measurement_temperature 173(2)
_cell_volume 8823.8(7)
_computing_structure_refinement 'SHELXL-97 (Sheldrick, 1997)'
_computing_structure_solution 'SHELXS-97 (Sheldrick, 1990)'
_diffrn_ambient_temperature 293(2)
_diffrn_measured_fraction_theta_full 0.973
_diffrn_measured_fraction_theta_max 0.973
_diffrn_measurement_device_type 'CCD area detector'
_diffrn_measurement_method 'omega scans'
_diffrn_radiation_monochromator graphite
_diffrn_radiation_source 'fine-focus sealed tube'
_diffrn_radiation_type MoK\a
_diffrn_radiation_wavelength 0.71073
_diffrn_reflns_av_R_equivalents 0.0842
_diffrn_reflns_av_sigmaI/netI 0.0838
_diffrn_reflns_limit_h_max 26
_diffrn_reflns_limit_h_min -29
_diffrn_reflns_limit_k_max 23
_diffrn_reflns_limit_k_min -14
_diffrn_reflns_limit_l_max 29
_diffrn_reflns_limit_l_min -28
_diffrn_reflns_number 55115
_diffrn_reflns_theta_full 28.33
_diffrn_reflns_theta_max 28.33
_diffrn_reflns_theta_min 1.45
_exptl_absorpt_coefficient_mu 2.957
_exptl_absorpt_correction_type SADABS
_exptl_crystal_colour colorless
_exptl_crystal_density_diffrn 2.024
_exptl_crystal_density_method 'not measured'
_exptl_crystal_description parallelpiped
_exptl_crystal_F_000 5168
_exptl_crystal_size_max .20
_exptl_crystal_size_mid .04
_exptl_crystal_size_min .04
_refine_diff_density_max 1.282
_refine_diff_density_min -0.687
_refine_diff_density_rms 0.132
_refine_ls_extinction_method none
_refine_ls_goodness_of_fit_ref 0.863
_refine_ls_hydrogen_treatment mixed
_refine_ls_matrix_type full
_refine_ls_number_parameters 682
_refine_ls_number_reflns 10706
_refine_ls_number_restraints 0
_refine_ls_restrained_S_all 0.863
_refine_ls_R_factor_all 0.0795
_refine_ls_R_factor_gt 0.0393
_refine_ls_shift/su_max 0.038
_refine_ls_shift/su_mean 0.001
_refine_ls_structure_factor_coef Fsqd
_refine_ls_weighting_details 'calc w=1/[\s^2^(Fo^2^)+(0.0285P)^2^+0.0000P] where P=(Fo^2^+2Fc^2^)/3'
_refine_ls_weighting_scheme calc
_refine_ls_wR_factor_gt 0.0658
_refine_ls_wR_factor_ref 0.0731
_reflns_number_gt 6749
_reflns_number_total 10706
_reflns_threshold_expression >2sigma(I)
_cod_data_source_file b111249j.txt
_cod_data_source_block 00063
_cod_depositor_comments
;
The following automatic conversions were performed:

'_symmetry_cell_setting' value 'Orthorhombic' changed to
'orthorhombic' according to
/usr/data/users/saulius/automatic-downloads/retrospective/RSC/lib/dictionaries/cif_core.dic
dictionary named 'cif_core.dic' version 2.4.2 from 2011-04-26.

Automatic conversion script
Id: cif_fix_values 2281 2013-09-26 08:29:07Z andrius 
;
_cod_original_sg_symbol_H-M Pbcn
_cod_database_code 7114342

loop_
_symmetry_equiv_pos_as_xyz
'x, y, z'
'-x+1/2, y+1/2, z'
'x, -y, z+1/2'
'-x+1/2, -y+1/2, z+1/2'
'-x, -y, -z'
'x-1/2, -y-1/2, -z'
'-x, y, -z-1/2'
'x-1/2, y-1/2, -z-1/2'

loop_
_atom_site_label
_atom_site_type_symbol
_atom_site_fract_x
_atom_site_fract_y
_atom_site_fract_z
_atom_site_U_iso_or_equiv
_atom_site_adp_type
_atom_site_occupancy
_atom_site_symmetry_multiplicity
_atom_site_calc_flag
_atom_site_refinement_flags
Eu1 Eu -0.042522(9) 0.161498(13) 0.327466(9) 0.02293(6) Uani 1 1 d .
Eu2 Eu 0.059696(9) 0.011724(13) 0.313474(10) 0.02726(6) Uani 1 1 d .
F1 F 0.05001(9) 0.14027(13) 0.27983(9) 0.0238(5) Uani 1 1 d .
F2 F 0.01731(10) 0.08637(14) 0.38687(11) 0.0324(6) Uani 1 1 d .
F3 F -0.04136(9) 0.03261(13) 0.29179(10) 0.0244(5) Uani 1 1 d .
F7 F 0.031(2) 0.4191(6) 0.2978(9) 0.123(10) Uani 0.50 1 d P
F8 F 0.0508(5) 0.4254(7) 0.248(3) 0.142(9) Uani 0.50 1 d P
F9 F 0.0286(15) 0.4264(6) 0.2060(11) 0.078(4) Uani 0.50 1 d P
F11 F -0.17951(13) 0.32316(18) 0.43666(14) 0.0611(9) Uani 1 1 d .
F12 F -0.13088(14) 0.42126(18) 0.41303(14) 0.0641(9) Uani 1 1 d .
F13 F -0.12160(13) 0.37418(18) 0.50209(13) 0.0608(9) Uani 1 1 d .
F14 F -0.01175(12) 0.40518(16) 0.45277(13) 0.0497(8) Uani 1 1 d .
F15 F 0.09695(15) 0.4094(2) 0.39946(19) 0.0896(12) Uani 1 1 d .
F16 F 0.13835(13) 0.3056(2) 0.38883(17) 0.0809(12) Uani 1 1 d .
F17 F 0.10749(14) 0.3402(2) 0.47530(14) 0.0878(13) Uani 1 1 d .
F31 F 0.21935(14) -0.1398(2) 0.39375(17) 0.0830(12) Uani 1 1 d .
F32 F 0.16980(16) -0.2386(2) 0.37448(15) 0.0794(11) Uani 1 1 d .
F33 F 0.17806(15) -0.19985(19) 0.46638(14) 0.0727(10) Uani 1 1 d .
F34 F 0.06074(14) -0.23089(17) 0.44491(13) 0.0619(9) Uani 1 1 d .
F35 F -0.04747(16) -0.1765(3) 0.49398(16) 0.1061(15) Uani 1 1 d .
F36 F -0.10083(15) -0.1317(2) 0.42321(17) 0.0857(12) Uani 1 1 d .
F37 F -0.05919(17) -0.2347(2) 0.4109(2) 0.1000(14) Uani 1 1 d .
F41 F -0.024(3) -0.2454(9) 0.3017(10) 0.184(11) Uani 0.50 1 d P
F42 F 0.0277(13) -0.2540(6) 0.2927(11) 0.094(4) Uani 0.50 1 d P
F43 F 0.0555(8) -0.2522(8) 0.247(2) 0.139(6) Uani 0.50 1 d P
O1 O -0.08891(13) 0.24708(17) 0.39744(13) 0.0321(8) Uani 1 1 d .
O2 O 0.03494(12) 0.24187(18) 0.37699(13) 0.0319(8) Uani 1 1 d .
O6 O -0.04142(12) 0.28230(16) 0.27951(12) 0.0286(7) Uani 1 1 d .
O31 O 0.12029(14) -0.07003(19) 0.37419(14) 0.0408(9) Uani 1 1 d .
O32 O -0.00434(14) -0.06885(18) 0.38233(14) 0.0402(9) Uani 1 1 d .
O36 O 0.04693(15) -0.10926(19) 0.26998(15) 0.0438(9) Uani 1 1 d .
N11 N -0.12093(17) 0.0937(2) 0.39306(16) 0.0352(10) Uani 1 1 d .
N12 N -0.15231(15) 0.1772(2) 0.29549(16) 0.0324(10) Uani 1 1 d .
N41 N 0.15206(16) 0.0792(2) 0.35450(18) 0.0369(10) Uani 1 1 d .
N42 N 0.15846(17) -0.0101(2) 0.25533(18) 0.0423(11) Uani 1 1 d .
C1 C -0.1278(2) 0.3566(3) 0.4433(2) 0.0448(14) Uani 1 1 d .
C2 C -0.0755(2) 0.3083(3) 0.41949(18) 0.0328(11) Uani 1 1 d .
C3 C -0.0177(2) 0.3379(3) 0.42493(19) 0.0326(11) Uani 1 1 d .
C4 C 0.0341(2) 0.3026(3) 0.40464(19) 0.0304(11) Uani 1 1 d .
C5 C 0.0945(2) 0.3402(3) 0.4171(2) 0.0419(13) Uani 1 1 d .
C6 C 0.0000 0.3120(4) 0.2500 0.0275(15) Uani 1 2 d S
C7 C 0.0000 0.3966(4) 0.2500 0.045(2) Uani 1 2 d S
C12 C -0.1062(3) 0.0512(3) 0.4401(2) 0.0459(14) Uani 1 1 d .
H12A H -0.0658 0.0414 0.4469 0.055 Uiso 1 1 calc R
C13 C -0.1484(3) 0.0205(3) 0.4799(2) 0.0672(19) Uani 1 1 d .
H13A H -0.1364 -0.0092 0.5123 0.081 Uiso 1 1 calc R
C14 C -0.2074(3) 0.0355(4) 0.4699(3) 0.069(2) Uani 1 1 d .
H14A H -0.2361 0.0158 0.4961 0.083 Uiso 1 1 calc R
C15 C -0.2255(3) 0.0791(4) 0.4220(3) 0.0591(17) Uani 1 1 d .
C16 C -0.1804(2) 0.1075(3) 0.3837(2) 0.0417(13) Uani 1 1 d .
C17 C -0.2862(3) 0.0961(4) 0.4085(3) 0.079(2) Uani 1 1 d .
H17A H -0.3160 0.0778 0.4340 0.095 Uiso 1 1 calc R
C18 C -0.3023(3) 0.1367(4) 0.3612(3) 0.077(2) Uani 1 1 d .
H18A H -0.3428 0.1456 0.3541 0.092 Uiso 1 1 calc R
C19 C -0.2582(2) 0.1675(4) 0.3203(3) 0.0572(17) Uani 1 1 d .
C20 C -0.19735(19) 0.1517(3) 0.3320(2) 0.0386(13) Uani 1 1 d .
C21 C -0.2709(2) 0.2100(4) 0.2696(3) 0.066(2) Uani 1 1 d .
H21A H -0.3107 0.2208 0.2602 0.079 Uiso 1 1 calc R
C22 C -0.2263(2) 0.2367(3) 0.2329(2) 0.0562(17) Uani 1 1 d .
H22A H -0.2351 0.2663 0.1993 0.067 Uiso 1 1 calc R
C23 C -0.1674(2) 0.2183(3) 0.2472(2) 0.0392(13) Uani 1 1 d .
H23A H -0.1369 0.2355 0.2220 0.047 Uiso 1 1 calc R
C31 C 0.1712(3) -0.1770(4) 0.4092(3) 0.0573(16) Uani 1 1 d .
C32 C 0.1136(2) -0.1316(3) 0.3997(2) 0.0395(13) Uani 1 1 d .
C33 C 0.0601(2) -0.1623(3) 0.4175(2) 0.0429(13) Uani 1 1 d .
C34 C 0.0043(2) -0.1294(3) 0.4089(2) 0.0398(13) Uani 1 1 d .
C35 C -0.0512(3) -0.1682(3) 0.4350(3) 0.0515(15) Uani 1 1 d .
C36 C 0.0000 -0.1392(4) 0.2500 0.045(2) Uani 1 2 d S
C37 C 0.0000 -0.2237(5) 0.2500 0.067(3) Uani 1 2 d S
C42 C 0.1493(2) 0.1254(3) 0.4017(2) 0.0455(14) Uani 1 1 d .
H42A H 0.1116 0.1412 0.4144 0.055 Uiso 1 1 calc R
C43 C 0.1996(2) 0.1518(3) 0.4335(3) 0.0570(17) Uani 1 1 d .
H43A H 0.1953 0.1838 0.4664 0.068 Uiso 1 1 calc R
C44 C 0.2541(3) 0.1292(4) 0.4148(3) 0.0603(17) Uani 1 1 d .
H44A H 0.2879 0.1455 0.4357 0.072 Uiso 1 1 calc R
C45 C 0.2612(2) 0.0821(3) 0.3650(3) 0.0527(16) Uani 1 1 d .
C46 C 0.2072(2) 0.0574(3) 0.3355(2) 0.0440(14) Uani 1 1 d .
C47 C 0.3163(3) 0.0565(5) 0.3406(3) 0.084(2) Uani 1 1 d .
H47A H 0.3516 0.0703 0.3601 0.101 Uiso 1 1 calc R
C48 C 0.3203(2) 0.0141(4) 0.2916(3) 0.079(2) Uani 1 1 d .
H48A H 0.3579 -0.0001 0.2775 0.095 Uiso 1 1 calc R
C49 C 0.2674(3) -0.0102(4) 0.2600(3) 0.067(2) Uani 1 1 d .
C50 C 0.2108(2) 0.0117(3) 0.2832(2) 0.0443(14) Uani 1 1 d .
C51 C 0.2682(3) -0.0553(4) 0.2084(3) 0.081(2) Uani 1 1 d .
H51A H 0.3047 -0.0720 0.1930 0.097 Uiso 1 1 calc R
C52 C 0.2165(3) -0.0749(4) 0.1804(3) 0.072(2) Uani 1 1 d .
H52A H 0.2172 -0.1038 0.1454 0.086 Uiso 1 1 calc R
C53 C 0.1611(2) -0.0505(3) 0.2055(2) 0.0512(15) Uani 1 1 d .
H53A H 0.1255 -0.0636 0.1860 0.061 Uiso 1 1 calc R
O60 O 0.05712(16) 0.5900(2) 0.1932(2) 0.0507(10) Uani 1 1 d .
O61 O -0.04284(15) 0.5861(2) 0.18696(16) 0.0501(10) Uani 1 1 d .
C60 C 0.0077(3) 0.5866(3) 0.1633(3) 0.0459(14) Uani 1 1 d .
C61 C 0.0138(2) 0.5847(3) 0.0956(3) 0.0641(17) Uani 1 1 d .
H61A H -0.0253 0.5822 0.0774 0.096 Uiso 1 1 calc R
H61B H 0.0367 0.5418 0.0840 0.096 Uiso 1 1 calc R
H61C H 0.0340 0.6288 0.0820 0.096 Uiso 1 1 calc R
H60D H 0.051(3) 0.586(4) 0.230(3) 0.12(3) Uiso 1 1 d .

loop_
_atom_site_aniso_label
_atom_site_aniso_U_11
_atom_site_aniso_U_22
_atom_site_aniso_U_33
_atom_site_aniso_U_23
_atom_site_aniso_U_13
_atom_site_aniso_U_12
Eu1 0.02377(11) 0.02026(12) 0.02476(11) -0.00060(10) 0.00052(9) -0.00004(10)
Eu2 0.02508(11) 0.02399(13) 0.03270(13) 0.00660(10) 0.00042(9) 0.00384(10)
F1 0.0199(12) 0.0219(14) 0.0294(13) -0.0018(10) -0.0019(10) -0.0016(11)
F2 0.0272(13) 0.0220(15) 0.0482(16) -0.0021(12) -0.0004(11) -0.0015(12)
F3 0.0239(12) 0.0209(14) 0.0285(13) 0.0016(10) 0.0009(10) -0.0017(11)
F7 0.26(3) 0.036(5) 0.069(7) 0.014(6) -0.066(10) -0.055(13)
F8 0.062(6) 0.032(6) 0.33(3) -0.001(18) -0.004(16) -0.020(5)
F9 0.127(13) 0.026(5) 0.082(7) 0.013(6) 0.055(7) 0.000(9)
F11 0.0436(18) 0.061(2) 0.078(2) -0.0190(18) 0.0093(16) 0.0059(17)
F12 0.077(2) 0.040(2) 0.075(2) 0.0071(18) 0.0016(18) 0.0218(18)
F13 0.067(2) 0.070(3) 0.0455(19) -0.0219(17) 0.0142(15) 0.0093(18)
F14 0.0615(19) 0.0325(19) 0.0552(19) -0.0170(15) 0.0025(15) -0.0033(16)
F15 0.070(2) 0.046(3) 0.152(4) 0.018(2) -0.002(2) -0.025(2)
F16 0.0427(19) 0.087(3) 0.113(3) -0.050(2) 0.0110(19) -0.0193(19)
F17 0.074(2) 0.135(4) 0.054(2) -0.006(2) -0.0225(17) -0.048(2)
F31 0.053(2) 0.085(3) 0.112(3) 0.043(2) 0.011(2) 0.034(2)
F32 0.101(3) 0.062(3) 0.076(2) -0.003(2) 0.009(2) 0.050(2)
F33 0.093(3) 0.066(3) 0.059(2) 0.0218(18) -0.0146(18) 0.034(2)
F34 0.085(2) 0.036(2) 0.065(2) 0.0262(16) 0.0068(17) 0.0141(18)
F35 0.092(3) 0.168(5) 0.059(2) 0.042(3) 0.030(2) -0.014(3)
F36 0.067(2) 0.062(3) 0.128(3) 0.041(2) 0.037(2) 0.001(2)
F37 0.099(3) 0.049(3) 0.153(4) -0.024(3) 0.043(3) -0.023(2)
F41 0.41(4) 0.057(9) 0.081(12) 0.005(8) 0.07(2) -0.08(2)
F42 0.188(13) 0.015(5) 0.079(11) 0.021(7) -0.022(9) 0.007(8)
F43 0.162(12) 0.038(7) 0.218(19) -0.026(12) -0.019(15) 0.042(7)
O1 0.0399(19) 0.027(2) 0.0293(17) -0.0070(15) 0.0037(14) -0.0017(16)
O2 0.0340(18) 0.029(2) 0.0330(18) -0.0063(15) -0.0052(13) -0.0015(15)
O6 0.0345(18) 0.0210(18) 0.0302(17) 0.0003(14) -0.0014(14) 0.0004(15)
O31 0.045(2) 0.033(2) 0.044(2) 0.0160(17) -0.0021(16) 0.0101(17)
O32 0.049(2) 0.029(2) 0.042(2) 0.0154(16) 0.0096(16) 0.0055(17)
O36 0.061(2) 0.026(2) 0.045(2) 0.0020(16) 0.0091(18) 0.0072(19)
N11 0.045(3) 0.026(3) 0.035(2) -0.0054(19) 0.0083(18) -0.005(2)
N12 0.026(2) 0.036(3) 0.035(2) -0.0100(19) 0.0018(16) 0.0003(19)
N41 0.024(2) 0.039(3) 0.047(3) 0.017(2) -0.0051(18) -0.0010(19)
N42 0.039(2) 0.043(3) 0.045(3) 0.017(2) 0.0105(19) 0.011(2)
C1 0.046(3) 0.040(4) 0.049(3) -0.007(3) 0.005(3) 0.009(3)
C2 0.048(3) 0.029(3) 0.021(2) 0.002(2) -0.002(2) 0.005(2)
C3 0.050(3) 0.020(3) 0.027(2) -0.005(2) -0.002(2) -0.003(3)
C4 0.040(3) 0.029(3) 0.023(2) 0.000(2) -0.005(2) -0.007(2)
C5 0.048(3) 0.036(3) 0.042(3) -0.007(3) 0.001(2) -0.014(3)
C6 0.039(4) 0.020(4) 0.024(3) 0.000 -0.008(3) 0.000
C7 0.070(6) 0.026(5) 0.038(5) 0.000 0.005(4) 0.000
C12 0.067(4) 0.032(3) 0.039(3) -0.001(3) 0.016(3) 0.002(3)
C13 0.103(5) 0.054(5) 0.045(4) 0.009(3) 0.029(3) -0.009(4)
C14 0.088(5) 0.055(5) 0.064(4) -0.006(4) 0.045(4) -0.026(4)
C15 0.062(4) 0.059(5) 0.056(4) -0.018(3) 0.027(3) -0.017(3)
C16 0.038(3) 0.037(3) 0.051(3) -0.015(3) 0.019(2) -0.016(3)
C17 0.050(4) 0.095(7) 0.092(6) -0.024(5) 0.036(4) -0.029(4)
C18 0.035(4) 0.096(6) 0.100(6) -0.032(5) 0.016(4) -0.014(4)
C19 0.026(3) 0.079(5) 0.066(4) -0.029(4) 0.000(3) -0.005(3)
C20 0.027(3) 0.041(3) 0.047(3) -0.015(3) 0.009(2) -0.006(2)
C21 0.027(3) 0.087(6) 0.083(5) -0.035(4) -0.012(3) 0.015(3)
C22 0.047(3) 0.072(5) 0.050(4) -0.014(3) -0.013(3) 0.018(3)
C23 0.036(3) 0.043(3) 0.040(3) -0.009(3) -0.011(2) 0.007(2)
C31 0.078(4) 0.048(4) 0.046(4) 0.009(3) 0.006(3) 0.024(4)
C32 0.054(3) 0.033(3) 0.032(3) 0.008(2) -0.001(2) 0.018(3)
C33 0.060(3) 0.030(3) 0.039(3) 0.016(2) 0.001(2) 0.016(3)
C34 0.060(4) 0.028(3) 0.031(3) 0.000(2) 0.010(2) 0.000(3)
C35 0.066(4) 0.036(4) 0.052(3) 0.009(3) 0.019(3) 0.004(3)
C36 0.087(7) 0.024(5) 0.024(4) 0.000 0.013(4) 0.000
C37 0.125(10) 0.029(6) 0.046(7) 0.000 0.005(6) 0.000
C42 0.047(3) 0.042(4) 0.048(3) 0.015(3) -0.016(3) -0.004(3)
C43 0.049(4) 0.058(5) 0.064(4) 0.019(3) -0.024(3) -0.012(3)
C44 0.050(4) 0.063(5) 0.068(4) 0.035(4) -0.025(3) -0.015(3)
C45 0.025(3) 0.059(4) 0.074(4) 0.042(3) -0.010(3) -0.007(3)
C46 0.038(3) 0.045(4) 0.050(3) 0.027(3) -0.003(2) -0.002(3)
C47 0.029(3) 0.119(7) 0.102(6) 0.054(5) 0.003(4) 0.006(4)
C48 0.020(3) 0.114(7) 0.102(5) 0.049(5) 0.008(3) 0.021(4)
C49 0.044(4) 0.085(6) 0.073(4) 0.035(4) 0.023(3) 0.024(4)
C50 0.026(3) 0.047(4) 0.059(3) 0.031(3) 0.008(2) 0.011(3)
C51 0.046(4) 0.095(6) 0.100(6) 0.048(5) 0.036(4) 0.041(4)
C52 0.072(5) 0.074(5) 0.070(4) 0.021(4) 0.038(4) 0.037(4)
C53 0.052(3) 0.051(4) 0.051(4) 0.015(3) 0.010(3) 0.022(3)
O60 0.037(2) 0.046(3) 0.069(3) 0.005(2) 0.000(2) -0.0026(18)
O61 0.039(2) 0.045(3) 0.066(3) -0.0024(19) -0.0006(19) -0.0052(18)
C60 0.057(4) 0.022(3) 0.059(4) 0.001(3) -0.003(3) 0.004(3)
C61 0.075(4) 0.052(4) 0.065(4) -0.003(3) -0.001(3) -0.007(4)

loop_
_atom_type_symbol
_atom_type_description
_atom_type_scat_dispersion_real
_atom_type_scat_dispersion_imag
_atom_type_scat_source
C C 0.0033 0.0016 'International Tables Vol C Tables 4.2.6.8 and 6.1.1.4'
H H 0.0000 0.0000 'International Tables Vol C Tables 4.2.6.8 and 6.1.1.4'
Eu Eu -0.1578 3.6682 'International Tables Vol C Tables 4.2.6.8 and 6.1.1.4'
F F 0.0171 0.0103 'International Tables Vol C Tables 4.2.6.8 and 6.1.1.4'
N N 0.0061 0.0033 'International Tables Vol C Tables 4.2.6.8 and 6.1.1.4'
O O 0.0106 0.0060 'International Tables Vol C Tables 4.2.6.8 and 6.1.1.4'

loop_
_geom_angle_atom_site_label_1
_geom_angle_atom_site_label_2
_geom_angle_atom_site_label_3
_geom_angle
_geom_angle_site_symmetry_1
_geom_angle_site_symmetry_3
F2 Eu1 F1 69.38(8) . .
F2 Eu1 F1 120.27(8) . 7_556
F1 Eu1 F1 66.16(8) . 7_556
F2 Eu1 O1 105.22(9) . .
F1 Eu1 O1 140.04(9) . .
F1 Eu1 O1 134.45(9) 7_556 .
F2 Eu1 O6 140.28(9) . .
F1 Eu1 O6 86.75(9) . .
F1 Eu1 O6 73.46(8) 7_556 .
O1 Eu1 O6 72.95(10) . .
F2 Eu1 F3 67.60(8) . .
F1 Eu1 F3 72.15(7) . .
F1 Eu1 F3 62.26(7) 7_556 .
O1 Eu1 F3 144.54(9) . .
O6 Eu1 F3 135.49(8) . .
F2 Eu1 O2 72.18(9) . .
F1 Eu1 O2 71.41(9) . .
F1 Eu1 O2 124.66(8) 7_556 .
O1 Eu1 O2 69.44(10) . .
O6 Eu1 O2 70.24(10) . .
F3 Eu1 O2 132.83(8) . .
F2 Eu1 N12 140.61(11) . .
F1 Eu1 N12 137.40(9) . .
F1 Eu1 N12 71.40(9) 7_556 .
O1 Eu1 N12 72.21(11) . .
O6 Eu1 N12 77.93(11) . .
F3 Eu1 N12 91.54(10) . .
O2 Eu1 N12 135.62(11) . .
F2 Eu1 N11 78.32(11) . .
F1 Eu1 N11 140.38(11) . .
F1 Eu1 N11 115.36(10) 7_556 .
O1 Eu1 N11 69.80(11) . .
O6 Eu1 N11 132.67(11) . .
F3 Eu1 N11 74.75(10) . .
O2 Eu1 N11 119.98(10) . .
N12 Eu1 N11 63.70(12) . .
F2 Eu1 Eu2 39.68(6) . .
F1 Eu1 Eu2 43.24(6) . .
F1 Eu1 Eu2 80.67(5) 7_556 .
O1 Eu1 Eu2 144.87(7) . .
O6 Eu1 Eu2 129.84(7) . .
F3 Eu1 Eu2 40.93(5) . .
O2 Eu1 Eu2 91.96(7) . .
N12 Eu1 Eu2 132.41(8) . .
N11 Eu1 Eu2 97.14(9) . .
F2 Eu1 Eu1 102.30(6) . 7_556
F1 Eu1 Eu1 35.11(5) . 7_556
F1 Eu1 Eu1 34.27(5) 7_556 7_556
O1 Eu1 Eu1 140.00(7) . 7_556
O6 Eu1 Eu1 67.31(7) . 7_556
F3 Eu1 Eu1 73.47(5) . 7_556
O2 Eu1 Eu1 92.53(7) . 7_556
N12 Eu1 Eu1 103.02(8) . 7_556
N11 Eu1 Eu1 145.06(8) . 7_556
Eu2 Eu1 Eu1 67.134(10) . 7_556
F2 Eu1 Eu2 95.44(6) . 7_556
F1 Eu1 Eu2 68.89(5) . 7_556
F1 Eu1 Eu2 31.77(5) 7_556 7_556
O1 Eu1 Eu2 149.02(7) . 7_556
O6 Eu1 Eu2 105.21(7) . 7_556
F3 Eu1 Eu2 30.82(5) . 7_556
O2 Eu1 Eu2 140.25(7) . 7_556
N12 Eu1 Eu2 77.15(8) . 7_556
N11 Eu1 Eu2 92.71(8) . 7_556
Eu2 Eu1 Eu2 59.790(10) . 7_556
Eu1 Eu1 Eu2 52.357(8) 7_556 7_556
F2 Eu2 F3 69.67(8) . .
F2 Eu2 F3 121.21(8) . 7_556
F3 Eu2 F3 67.05(9) . 7_556
F2 Eu2 O36 139.60(10) . .
F3 Eu2 O36 87.16(10) . .
F3 Eu2 O36 74.67(9) 7_556 .
F2 Eu2 O31 101.53(10) . .
F3 Eu2 O31 139.03(9) . .
F3 Eu2 O31 137.17(9) 7_556 .
O36 Eu2 O31 74.39(11) . .
F2 Eu2 F1 67.77(8) . .
F3 Eu2 F1 72.53(7) . .
F3 Eu2 F1 62.62(7) 7_556 .
O36 Eu2 F1 137.02(9) . .
O31 Eu2 F1 143.08(10) . .
F2 Eu2 O32 71.66(10) . .
F3 Eu2 O32 70.76(9) . .
F3 Eu2 O32 125.01(9) 7_556 .
O36 Eu2 O32 69.56(11) . .
O31 Eu2 O32 68.57(10) . .
F1 Eu2 O32 132.36(9) . .
F2 Eu2 N41 78.82(11) . .
F3 Eu2 N41 140.67(11) . .
F3 Eu2 N41 113.97(10) 7_556 .
O36 Eu2 N41 131.97(12) . .
O31 Eu2 N41 69.05(12) . .
F1 Eu2 N41 74.15(10) . .
O32 Eu2 N41 121.02(11) . .
F2 Eu2 N42 141.95(12) . .
F3 Eu2 N42 138.48(10) . .
F3 Eu2 N42 71.87(10) 7_556 .
O36 Eu2 N42 76.39(13) . .
O31 Eu2 N42 72.60(11) . .
F1 Eu2 N42 94.04(10) . .
O32 Eu2 N42 133.59(12) . .
N41 Eu2 N42 63.82(14) . .
F2 Eu2 Eu1 39.73(6) . .
F3 Eu2 Eu1 43.47(6) . .
F3 Eu2 Eu1 81.57(5) 7_556 .
O36 Eu2 Eu1 130.56(8) . .
O31 Eu2 Eu1 141.23(8) . .
F1 Eu2 Eu1 41.17(5) . .
O32 Eu2 Eu1 91.25(7) . .
N41 Eu2 Eu1 97.22(9) . .
N42 Eu2 Eu1 135.15(9) . .
F2 Eu2 Eu2 102.90(6) . 7_556
F3 Eu2 Eu2 35.48(5) . 7_556
F3 Eu2 Eu2 34.70(5) 7_556 7_556
O36 Eu2 Eu2 68.26(8) . 7_556
O31 Eu2 Eu2 142.17(8) . 7_556
F1 Eu2 Eu2 73.72(5) . 7_556
O32 Eu2 Eu2 92.46(7) . 7_556
N41 Eu2 Eu2 144.25(8) . 7_556
N42 Eu2 Eu2 103.38(9) . 7_556
Eu1 Eu2 Eu2 67.597(10) . 7_556
F2 Eu2 Eu1 96.07(6) . 7_556
F3 Eu2 Eu1 69.61(5) . 7_556
F3 Eu2 Eu1 31.86(6) 7_556 7_556
O36 Eu2 Eu1 106.52(8) . 7_556
O31 Eu2 Eu1 150.44(8) . 7_556
F1 Eu2 Eu1 31.10(5) . 7_556
O32 Eu2 Eu1 140.33(7) . 7_556
N41 Eu2 Eu1 91.64(8) . 7_556
N42 Eu2 Eu1 78.88(9) . 7_556
Eu1 Eu2 Eu1 60.508(10) . 7_556
Eu2 Eu2 Eu1 52.609(9) 7_556 7_556
Eu1 F1 Eu1 110.62(8) . 7_556
Eu1 F1 Eu2 95.59(8) . .
Eu1 F1 Eu2 117.13(9) 7_556 .
Eu2 F2 Eu1 100.59(9) . .
Eu2 F3 Eu2 109.81(8) . 7_556
Eu2 F3 Eu1 95.60(8) . .
Eu2 F3 Eu1 117.32(9) 7_556 .
F8 F7 C7 59.2(10) . .
F8 F7 F9 107.4(16) . 7_556
C7 F7 F9 57.3(7) . 7_556
F9 F8 F7 129.8(18) . .
F9 F8 C7 67.2(11) . .
F7 F8 C7 65.7(10) . .
F8 F9 C7 64.1(11) . .
F8 F9 F7 121.7(14) . 7_556
C7 F9 F7 60.7(6) . 7_556
F42 F41 F43 113(3) . 7_556
F42 F41 C37 59.9(13) . .
F43 F41 C37 62.2(12) 7_556 .
F41 F42 F43 130.6(19) . .
F41 F42 C37 65.5(12) . .
F43 F42 C37 66.9(9) . .
F42 F43 F41 115(3) . 7_556
F42 F43 C37 58.9(12) . .
F41 F43 C37 60.0(14) 7_556 .
C2 O1 Eu1 135.5(3) . .
C4 O2 Eu1 135.0(3) . .
C6 O6 Eu1 128.2(3) . .
C32 O31 Eu2 136.4(3) . .
C34 O32 Eu2 133.6(3) . .
C36 O36 Eu2 129.0(4) . .
C12 N11 C16 117.6(4) . .
C12 N11 Eu1 122.8(3) . .
C16 N11 Eu1 119.3(3) . .
C23 N12 C20 117.9(4) . .
C23 N12 Eu1 121.3(3) . .
C20 N12 Eu1 120.3(3) . .
C42 N41 C46 117.5(4) . .
C42 N41 Eu2 122.3(3) . .
C46 N41 Eu2 119.0(4) . .
C53 N42 C50 119.4(4) . .
C53 N42 Eu2 122.3(4) . .
C50 N42 Eu2 117.5(3) . .
F11 C1 F13 107.8(4) . .
F11 C1 F12 107.4(4) . .
F13 C1 F12 106.1(4) . .
F11 C1 C2 111.7(4) . .
F13 C1 C2 112.5(4) . .
F12 C1 C2 111.1(4) . .
O1 C2 C3 126.4(4) . .
O1 C2 C1 116.7(4) . .
C3 C2 C1 116.9(4) . .
F14 C3 C4 117.9(4) . .
F14 C3 C2 117.7(4) . .
C4 C3 C2 124.3(4) . .
O2 C4 C3 124.5(4) . .
O2 C4 C5 117.4(4) . .
C3 C4 C5 118.1(4) . .
F15 C5 F17 106.2(5) . .
F15 C5 F16 106.3(4) . .
F17 C5 F16 107.3(5) . .
F15 C5 C4 113.9(5) . .
F17 C5 C4 111.6(4) . .
F16 C5 C4 111.1(4) . .
O6 C6 O6 129.3(6) . 7_556
O6 C6 C7 115.3(3) . .
O6 C6 C7 115.3(3) 7_556 .
F8 C7 F8 130.9(14) 7_556 .
F8 C7 F9 48.7(12) 7_556 7_556
F8 C7 F9 108.1(10) . 7_556
F8 C7 F9 108.1(10) 7_556 .
F8 C7 F9 48.7(12) . .
F9 C7 F9 130.3(12) 7_556 .
F8 C7 F7 108.4(10) 7_556 .
F8 C7 F7 55.1(11) . .
F9 C7 F7 62.1(7) 7_556 .
F9 C7 F7 102.1(7) . .
F8 C7 F7 55.1(11) 7_556 7_556
F8 C7 F7 108.4(10) . 7_556
F9 C7 F7 102.1(7) 7_556 7_556
F9 C7 F7 62.1(7) . 7_556
F7 C7 F7 144.2(12) . 7_556
F8 C7 C6 114.6(7) 7_556 .
F8 C7 C6 114.6(7) . .
F9 C7 C6 114.9(6) 7_556 .
F9 C7 C6 114.8(6) . .
F7 C7 C6 107.9(6) . .
F7 C7 C6 107.9(6) 7_556 .
N11 C12 C13 123.3(5) . .
C14 C13 C12 118.1(6) . .
C13 C14 C15 121.4(5) . .
C14 C15 C16 117.2(6) . .
C14 C15 C17 124.3(6) . .
C16 C15 C17 118.5(6) . .
N11 C16 C15 122.5(5) . .
N11 C16 C20 118.4(4) . .
C15 C16 C20 119.1(5) . .
C18 C17 C15 122.9(6) . .
C17 C18 C19 121.3(6) . .
C21 C19 C20 117.2(5) . .
C21 C19 C18 125.2(5) . .
C20 C19 C18 117.6(6) . .
N12 C20 C19 122.2(5) . .
N12 C20 C16 117.2(4) . .
C19 C20 C16 120.6(5) . .
C22 C21 C19 121.4(5) . .
C21 C22 C23 118.0(5) . .
N12 C23 C22 123.3(5) . .
F31 C31 F33 108.0(5) . .
F31 C31 F32 107.0(5) . .
F33 C31 F32 106.4(5) . .
F31 C31 C32 112.2(5) . .
F33 C31 C32 112.9(5) . .
F32 C31 C32 110.0(5) . .
O31 C32 C33 126.0(5) . .
O31 C32 C31 115.6(5) . .
C33 C32 C31 118.3(5) . .
C32 C33 F34 118.5(4) . .
C32 C33 C34 124.6(5) . .
F34 C33 C34 116.8(5) . .
O32 C34 C33 124.9(5) . .
O32 C34 C35 116.5(5) . .
C33 C34 C35 118.6(5) . .
F35 C35 F36 107.9(5) . .
F35 C35 F37 107.6(5) . .
F36 C35 F37 105.1(5) . .
F35 C35 C34 111.8(5) . .
F36 C35 C34 112.3(5) . .
F37 C35 C34 111.8(5) . .
O36 C36 O36 129.1(7) . 7_556
O36 C36 C37 115.4(4) . .
O36 C36 C37 115.4(4) 7_556 .
F42 C37 F42 128.1(14) . 7_556
F42 C37 F41 54.6(14) . .
F42 C37 F41 108.6(10) 7_556 .
F42 C37 F41 108.6(10) . 7_556
F42 C37 F41 54.6(14) 7_556 7_556
F41 C37 F41 145.4(19) . 7_556
F42 C37 F43 104.4(8) . 7_556
F42 C37 F43 54.2(10) 7_556 7_556
F41 C37 F43 57.8(10) . 7_556
F41 C37 F43 107.7(11) 7_556 7_556
F42 C37 F43 54.2(10) . .
F42 C37 F43 104.4(8) 7_556 .
F41 C37 F43 107.7(11) . .
F41 C37 F43 57.8(10) 7_556 .
F43 C37 F43 134.9(18) 7_556 .
F42 C37 C36 116.0(7) . .
F42 C37 C36 116.0(7) 7_556 .
F41 C37 C36 107.3(10) . .
F41 C37 C36 107.3(10) 7_556 .
F43 C37 C36 112.5(9) 7_556 .
F43 C37 C36 112.5(9) . .
N41 C42 C43 124.2(5) . .
C44 C43 C42 117.8(6) . .
C43 C44 C45 121.8(5) . .
C44 C45 C47 126.4(6) . .
C44 C45 C46 116.5(5) . .
C47 C45 C46 117.0(6) . .
N41 C46 C50 118.0(4) . .
N41 C46 C45 122.1(5) . .
C50 C46 C45 119.9(5) . .
C48 C47 C45 123.7(6) . .
C47 C48 C49 120.8(6) . .
C51 C49 C50 117.8(6) . .
C51 C49 C48 123.9(6) . .
C50 C49 C48 118.2(6) . .
N42 C50 C49 121.1(6) . .
N42 C50 C46 118.6(4) . .
C49 C50 C46 120.3(5) . .
C52 C51 C49 120.5(6) . .
C51 C52 C53 119.1(6) . .
N42 C53 C52 122.0(6) . .
O61 C60 O60 124.5(5) . .
O61 C60 C61 120.0(5) . .
O60 C60 C61 115.5(5) . .

loop_
_geom_bond_atom_site_label_1
_geom_bond_atom_site_label_2
_geom_bond_distance
_geom_bond_site_symmetry_2
Eu1 F2 2.305(2) .
Eu1 F1 2.345(2) .
Eu1 F1 2.394(2) 7_556
Eu1 O1 2.410(3) .
Eu1 O6 2.418(3) .
Eu1 F3 2.450(2) .
Eu1 O2 2.503(3) .
Eu1 N12 2.562(3) .
Eu1 N11 2.574(4) .
Eu1 Eu2 3.5449(5) .
Eu1 Eu1 3.8967(5) 7_556
Eu1 Eu2 4.1248(5) 7_556
Eu2 F2 2.302(2) .
Eu2 F3 2.333(2) .
Eu2 F3 2.379(2) 7_556
Eu2 O36 2.396(3) .
Eu2 O31 2.403(3) .
Eu2 F1 2.440(2) .
Eu2 O32 2.536(3) .
Eu2 N41 2.555(4) .
Eu2 N42 2.576(4) .
Eu2 Eu2 3.8556(6) 7_556
Eu2 Eu1 4.1249(5) 7_556
F1 Eu1 2.394(2) 7_556
F3 Eu2 2.379(2) 7_556
F7 F8 1.19(3) .
F7 C7 1.322(13) .
F7 F9 1.340(19) 7_556
F8 F9 1.04(2) .
F8 C7 1.246(11) .
F9 C7 1.276(10) .
F9 F7 1.340(19) 7_556
F11 C1 1.309(6) .
F12 C1 1.343(6) .
F13 C1 1.338(5) .
F14 C3 1.365(5) .
F15 C5 1.308(6) .
F16 C5 1.315(6) .
F17 C5 1.311(5) .
F31 C31 1.310(7) .
F32 C31 1.347(6) .
F33 C31 1.331(6) .
F34 C33 1.375(5) .
F35 C35 1.308(6) .
F36 C35 1.312(6) .
F37 C35 1.322(6) .
F41 F42 1.18(3) .
F41 F43 1.28(2) 7_556
F41 C37 1.313(17) .
F42 F43 1.18(2) .
F42 C37 1.249(13) .
F43 F41 1.28(2) 7_556
F43 C37 1.341(17) .
O1 C2 1.242(5) .
O2 C4 1.252(5) .
O6 C6 1.248(4) .
O31 C32 1.251(5) .
O32 C34 1.253(5) .
O36 C36 1.257(4) .
N11 C12 1.327(6) .
N11 C16 1.365(6) .
N12 C23 1.336(6) .
N12 C20 1.365(5) .
N41 C42 1.330(6) .
N41 C46 1.356(6) .
N42 C53 1.317(6) .
N42 C50 1.375(6) .
C1 C2 1.545(6) .
C2 C3 1.399(6) .
C3 C4 1.392(6) .
C4 C5 1.531(6) .
C6 O6 1.248(4) 7_556
C6 C7 1.525(9) .
C7 F8 1.246(11) 7_556
C7 F9 1.276(10) 7_556
C7 F7 1.322(13) 7_556
C12 C13 1.399(7) .
C13 C14 1.361(8) .
C14 C15 1.374(8) .
C15 C16 1.408(7) .
C15 C17 1.419(8) .
C16 C20 1.437(7) .
C17 C18 1.320(9) .
C18 C19 1.442(8) .
C19 C21 1.381(8) .
C19 C20 1.411(6) .
C21 C22 1.368(7) .
C22 C23 1.391(6) .
C31 C32 1.536(7) .
C32 C33 1.372(7) .
C33 C34 1.389(6) .
C34 C35 1.533(7) .
C36 O36 1.257(4) 7_556
C36 C37 1.521(11) .
C37 F42 1.249(13) 7_556
C37 F41 1.313(17) 7_556
C37 F43 1.341(17) 7_556
C42 C43 1.405(6) .
C43 C44 1.346(7) .
C44 C45 1.393(8) .
C45 C47 1.417(8) .
C45 C46 1.437(7) .
C46 C50 1.417(7) .
C47 C48 1.322(9) .
C48 C49 1.438(9) .
C49 C51 1.396(9) .
C49 C50 1.415(7) .
C51 C52 1.353(9) .
C52 C53 1.422(7) .
O60 C60 1.285(6) .
O61 C60 1.240(6) .
C60 C61 1.494(7) .

loop_
_geom_torsion_atom_site_label_1
_geom_torsion_atom_site_label_2
_geom_torsion_atom_site_label_3
_geom_torsion_atom_site_label_4
_geom_torsion
_geom_torsion_site_symmetry_1
_geom_torsion_site_symmetry_4
F1 Eu1 Eu2 F2 118.47(12) . .
F1 Eu1 Eu2 F2 -176.57(10) 7_556 .
O1 Eu1 Eu2 F2 2.81(15) . .
O6 Eu1 Eu2 F2 124.28(12) . .
F3 Eu1 Eu2 F2 -118.62(12) . .
O2 Eu1 Eu2 F2 58.61(11) . .
N12 Eu1 Eu2 F2 -122.57(14) . .
N11 Eu1 Eu2 F2 -61.93(12) . .
Eu1 Eu1 Eu2 F2 150.53(9) 7_556 .
Eu2 Eu1 Eu2 F2 -150.90(9) 7_556 .
F2 Eu1 Eu2 F3 118.62(12) . .
F1 Eu1 Eu2 F3 -122.91(11) . .
F1 Eu1 Eu2 F3 -57.95(9) 7_556 .
O1 Eu1 Eu2 F3 121.43(15) . .
O6 Eu1 Eu2 F3 -117.10(11) . .
O2 Eu1 Eu2 F3 177.23(10) . .
N12 Eu1 Eu2 F3 -3.95(13) . .
N11 Eu1 Eu2 F3 56.69(11) . .
Eu1 Eu1 Eu2 F3 -90.85(8) 7_556 .
Eu2 Eu1 Eu2 F3 -32.28(8) 7_556 .
F2 Eu1 Eu2 F3 -176.01(10) . 7_556
F1 Eu1 Eu2 F3 -57.54(9) . 7_556
F1 Eu1 Eu2 F3 7.42(7) 7_556 7_556
O1 Eu1 Eu2 F3 -173.20(14) . 7_556
O6 Eu1 Eu2 F3 -51.73(10) . 7_556
F3 Eu1 Eu2 F3 65.37(9) . 7_556
O2 Eu1 Eu2 F3 -117.40(9) . 7_556
N12 Eu1 Eu2 F3 61.42(12) . 7_556
N11 Eu1 Eu2 F3 122.06(10) . 7_556
Eu1 Eu1 Eu2 F3 -25.48(5) 7_556 7_556
Eu2 Eu1 Eu2 F3 33.09(5) 7_556 7_556
F2 Eu1 Eu2 O36 122.58(14) . .
F1 Eu1 Eu2 O36 -118.95(13) . .
F1 Eu1 Eu2 O36 -53.99(11) 7_556 .
O1 Eu1 Eu2 O36 125.39(16) . .
O6 Eu1 Eu2 O36 -113.14(13) . .
F3 Eu1 Eu2 O36 3.96(13) . .
O2 Eu1 Eu2 O36 -178.81(12) . .
N12 Eu1 Eu2 O36 0.01(15) . .
N11 Eu1 Eu2 O36 60.65(13) . .
Eu1 Eu1 Eu2 O36 -86.90(10) 7_556 .
Eu2 Eu1 Eu2 O36 -28.32(10) 7_556 .
F2 Eu1 Eu2 O31 2.57(15) . .
F1 Eu1 Eu2 O31 121.04(15) . .
F1 Eu1 Eu2 O31 -174.00(14) 7_556 .
O1 Eu1 Eu2 O31 5.37(18) . .
O6 Eu1 Eu2 O31 126.85(15) . .
F3 Eu1 Eu2 O31 -116.05(15) . .
O2 Eu1 Eu2 O31 61.18(14) . .
N12 Eu1 Eu2 O31 -120.00(17) . .
N11 Eu1 Eu2 O31 -59.36(15) . .
Eu1 Eu1 Eu2 O31 153.09(13) 7_556 .
Eu2 Eu1 Eu2 O31 -148.34(13) 7_556 .
F2 Eu1 Eu2 F1 -118.47(12) . .
F1 Eu1 Eu2 F1 64.96(9) 7_556 .
O1 Eu1 Eu2 F1 -115.67(14) . .
O6 Eu1 Eu2 F1 5.81(11) . .
F3 Eu1 Eu2 F1 122.91(11) . .
O2 Eu1 Eu2 F1 -59.86(10) . .
N12 Eu1 Eu2 F1 118.95(14) . .
N11 Eu1 Eu2 F1 179.60(11) . .
Eu1 Eu1 Eu2 F1 32.05(7) 7_556 .
Eu2 Eu1 Eu2 F1 90.62(7) 7_556 .
F2 Eu1 Eu2 O32 58.76(12) . .
F1 Eu1 Eu2 O32 177.23(10) . .
F1 Eu1 Eu2 O32 -117.81(9) 7_556 .
O1 Eu1 Eu2 O32 61.56(15) . .
O6 Eu1 Eu2 O32 -176.96(11) . .
F3 Eu1 Eu2 O32 -59.86(10) . .
O2 Eu1 Eu2 O32 117.37(10) . .
N12 Eu1 Eu2 O32 -63.81(13) . .
N11 Eu1 Eu2 O32 -3.17(11) . .
Eu1 Eu1 Eu2 O32 -150.72(7) 7_556 .
Eu2 Eu1 Eu2 O32 -92.15(7) 7_556 .
F2 Eu1 Eu2 N41 -62.73(12) . .
F1 Eu1 Eu2 N41 55.75(11) . .
F1 Eu1 Eu2 N41 120.70(10) 7_556 .
O1 Eu1 Eu2 N41 -59.92(15) . .
O6 Eu1 Eu2 N41 61.56(12) . .
F3 Eu1 Eu2 N41 178.65(11) . .
O2 Eu1 Eu2 N41 -4.12(11) . .
N12 Eu1 Eu2 N41 174.70(14) . .
N11 Eu1 Eu2 N41 -124.66(12) . .
Eu1 Eu1 Eu2 N41 87.80(9) 7_556 .
Eu2 Eu1 Eu2 N41 146.37(9) 7_556 .
F2 Eu1 Eu2 N42 -122.51(17) . .
F1 Eu1 Eu2 N42 -4.04(16) . .
F1 Eu1 Eu2 N42 60.92(15) 7_556 .
O1 Eu1 Eu2 N42 -119.70(19) . .
O6 Eu1 Eu2 N42 1.77(16) . .
F3 Eu1 Eu2 N42 118.87(16) . .
O2 Eu1 Eu2 N42 -63.90(16) . .
N12 Eu1 Eu2 N42 114.92(18) . .
N11 Eu1 Eu2 N42 175.56(16) . .
Eu1 Eu1 Eu2 N42 28.02(14) 7_556 .
Eu2 Eu1 Eu2 N42 86.59(14) 7_556 .
F2 Eu1 Eu2 Eu2 150.90(9) . 7_556
F1 Eu1 Eu2 Eu2 -90.62(7) . 7_556
F1 Eu1 Eu2 Eu2 -25.67(5) 7_556 7_556
O1 Eu1 Eu2 Eu2 153.71(13) . 7_556
O6 Eu1 Eu2 Eu2 -84.81(9) . 7_556
F3 Eu1 Eu2 Eu2 32.28(8) . 7_556
O2 Eu1 Eu2 Eu2 -150.48(7) . 7_556
N12 Eu1 Eu2 Eu2 28.33(11) . 7_556
N11 Eu1 Eu2 Eu2 88.98(8) . 7_556
Eu1 Eu1 Eu2 Eu2 -58.571(8) 7_556 7_556
F2 Eu1 Eu2 Eu1 -150.53(9) . 7_556
F1 Eu1 Eu2 Eu1 -32.05(7) . 7_556
F1 Eu1 Eu2 Eu1 32.91(5) 7_556 7_556
O1 Eu1 Eu2 Eu1 -147.72(13) . 7_556
O6 Eu1 Eu2 Eu1 -26.24(9) . 7_556
F3 Eu1 Eu2 Eu1 90.85(8) . 7_556
O2 Eu1 Eu2 Eu1 -91.91(7) . 7_556
N12 Eu1 Eu2 Eu1 86.90(11) . 7_556
N11 Eu1 Eu2 Eu1 147.55(8) . 7_556
Eu2 Eu1 Eu2 Eu1 58.571(8) 7_556 7_556
F2 Eu1 F1 Eu1 158.60(12) . 7_556
F1 Eu1 F1 Eu1 19.56(11) 7_556 7_556
O1 Eu1 F1 Eu1 -112.10(13) . 7_556
O6 Eu1 F1 Eu1 -53.77(10) . 7_556
F3 Eu1 F1 Eu1 86.46(9) . 7_556
O2 Eu1 F1 Eu1 -124.01(12) . 7_556
N12 Eu1 F1 Eu1 14.43(19) . 7_556
N11 Eu1 F1 Eu1 121.13(15) . 7_556
Eu2 Eu1 F1 Eu1 121.76(12) . 7_556
Eu2 Eu1 F1 Eu1 53.90(7) 7_556 7_556
F2 Eu1 F1 Eu2 36.84(7) . .
F1 Eu1 F1 Eu2 -102.20(5) 7_556 .
O1 Eu1 F1 Eu2 126.14(13) . .
O6 Eu1 F1 Eu2 -175.53(8) . .
F3 Eu1 F1 Eu2 -35.30(7) . .
O2 Eu1 F1 Eu2 114.23(10) . .
N12 Eu1 F1 Eu2 -107.33(15) . .
N11 Eu1 F1 Eu2 -0.63(17) . .
Eu1 Eu1 F1 Eu2 -121.76(12) 7_556 .
Eu2 Eu1 F1 Eu2 -67.86(5) 7_556 .
F2 Eu2 F1 Eu1 -37.37(7) . .
F3 Eu2 F1 Eu1 37.27(7) . .
F3 Eu2 F1 Eu1 109.97(9) 7_556 .
O36 Eu2 F1 Eu1 102.82(13) . .
O31 Eu2 F1 Eu1 -116.74(14) . .
O32 Eu2 F1 Eu1 -3.75(14) . .
N41 Eu2 F1 Eu1 -121.53(12) . .
N42 Eu2 F1 Eu1 177.15(11) . .
Eu2 Eu2 F1 Eu1 74.38(5) 7_556 .
Eu1 Eu2 F1 Eu1 116.59(11) 7_556 .
F2 Eu2 F1 Eu1 -153.97(11) . 7_556
F3 Eu2 F1 Eu1 -79.33(9) . 7_556
F3 Eu2 F1 Eu1 -6.63(8) 7_556 7_556
O36 Eu2 F1 Eu1 -13.77(17) . 7_556
O31 Eu2 F1 Eu1 126.67(14) . 7_556
O32 Eu2 F1 Eu1 -120.34(12) . 7_556
N41 Eu2 F1 Eu1 121.88(13) . 7_556
N42 Eu2 F1 Eu1 60.55(13) . 7_556
Eu1 Eu2 F1 Eu1 -116.59(11) . 7_556
Eu2 Eu2 F1 Eu1 -42.21(7) 7_556 7_556
F3 Eu2 F2 Eu1 -40.09(8) . .
F3 Eu2 F2 Eu1 4.61(12) 7_556 .
O36 Eu2 F2 Eu1 -98.97(16) . .
O31 Eu2 F2 Eu1 -178.36(10) . .
F1 Eu2 F2 Eu1 38.69(8) . .
O32 Eu2 F2 Eu1 -115.78(11) . .
N41 Eu2 F2 Eu1 115.99(11) . .
N42 Eu2 F2 Eu1 105.21(16) . .
Eu2 Eu2 F2 Eu1 -27.47(8) 7_556 .
Eu1 Eu2 F2 Eu1 25.51(7) 7_556 .
F1 Eu1 F2 Eu2 -40.05(8) . .
F1 Eu1 F2 Eu2 3.92(12) 7_556 .
O1 Eu1 F2 Eu2 -178.33(9) . .
O6 Eu1 F2 Eu2 -96.84(14) . .
F3 Eu1 F2 Eu2 38.46(8) . .
O2 Eu1 F2 Eu2 -116.34(10) . .
N12 Eu1 F2 Eu2 101.32(15) . .
N11 Eu1 F2 Eu2 116.62(11) . .
Eu1 Eu1 F2 Eu2 -27.65(8) 7_556 .
Eu2 Eu1 F2 Eu2 24.97(7) 7_556 .
F2 Eu2 F3 Eu2 158.46(12) . 7_556
F3 Eu2 F3 Eu2 19.26(11) 7_556 7_556
O36 Eu2 F3 Eu2 -55.28(11) . 7_556
O31 Eu2 F3 Eu2 -117.38(14) . 7_556
F1 Eu2 F3 Eu2 86.30(9) . 7_556
O32 Eu2 F3 Eu2 -124.61(12) . 7_556
N41 Eu2 F3 Eu2 119.60(15) . 7_556
N42 Eu2 F3 Eu2 10.4(2) . 7_556
Eu1 Eu2 F3 Eu2 121.71(12) . 7_556
Eu1 Eu2 F3 Eu2 53.51(7) 7_556 7_556
F2 Eu2 F3 Eu1 36.75(8) . .
F3 Eu2 F3 Eu1 -102.44(5) 7_556 .
O36 Eu2 F3 Eu1 -176.99(10) . .
O31 Eu2 F3 Eu1 120.91(14) . .
F1 Eu2 F3 Eu1 -35.41(7) . .
O32 Eu2 F3 Eu1 113.69(10) . .
N41 Eu2 F3 Eu1 -2.11(18) . .
N42 Eu2 F3 Eu1 -111.28(16) . .
Eu2 Eu2 F3 Eu1 -121.71(12) 7_556 .
Eu1 Eu2 F3 Eu1 -68.20(5) 7_556 .
F2 Eu1 F3 Eu2 -37.32(8) . .
F1 Eu1 F3 Eu2 37.18(7) . .
F1 Eu1 F3 Eu2 109.09(9) 7_556 .
O1 Eu1 F3 Eu2 -122.20(14) . .
O6 Eu1 F3 Eu2 102.81(12) . .
O2 Eu1 F3 Eu2 -3.77(14) . .
N12 Eu1 F3 Eu2 177.08(10) . .
N11 Eu1 F3 Eu2 -120.74(11) . .
Eu1 Eu1 F3 Eu2 73.96(6) 7_556 .
Eu2 Eu1 F3 Eu2 115.72(12) 7_556 .
F2 Eu1 F3 Eu2 -153.04(12) . 7_556
F1 Eu1 F3 Eu2 -78.55(9) . 7_556
F1 Eu1 F3 Eu2 -6.63(8) 7_556 7_556
O1 Eu1 F3 Eu2 122.08(14) . 7_556
O6 Eu1 F3 Eu2 -12.91(16) . 7_556
O2 Eu1 F3 Eu2 -119.49(12) . 7_556
N12 Eu1 F3 Eu2 61.36(12) . 7_556
N11 Eu1 F3 Eu2 123.54(13) . 7_556
Eu2 Eu1 F3 Eu2 -115.72(12) . 7_556
Eu1 Eu1 F3 Eu2 -41.77(7) 7_556 7_556
C7 F7 F8 F9 21.3(18) . .
F9 F7 F8 F9 -11(2) 7_556 .
F9 F7 F8 C7 -32.1(9) 7_556 .
F7 F8 F9 C7 -21.1(18) . .
F7 F8 F9 F7 -1(3) . 7_556
C7 F8 F9 F7 20.1(14) . 7_556
F43 F41 F42 F43 18(3) 7_556 .
C37 F41 F42 F43 -16.4(18) . .
F43 F41 F42 C37 34.4(14) 7_556 .
F41 F42 F43 F41 -6(3) . 7_556
C37 F42 F43 F41 -22.3(16) . 7_556
F41 F42 F43 C37 16.2(17) . .
F2 Eu1 O1 C2 87.8(4) . .
F1 Eu1 O1 C2 11.9(5) . .
F1 Eu1 O1 C2 -94.9(4) 7_556 .
O6 Eu1 O1 C2 -50.9(4) . .
F3 Eu1 O1 C2 160.4(4) . .
O2 Eu1 O1 C2 23.9(4) . .
N12 Eu1 O1 C2 -133.3(4) . .
N11 Eu1 O1 C2 158.9(4) . .
Eu2 Eu1 O1 C2 85.9(4) . .
Eu1 Eu1 O1 C2 -44.1(5) 7_556 .
Eu2 Eu1 O1 C2 -142.1(4) 7_556 .
F2 Eu1 O2 C4 -133.4(4) . .
F1 Eu1 O2 C4 152.9(4) . .
F1 Eu1 O2 C4 111.6(4) 7_556 .
O1 Eu1 O2 C4 -18.9(4) . .
O6 Eu1 O2 C4 59.7(4) . .
F3 Eu1 O2 C4 -165.9(4) . .
N12 Eu1 O2 C4 12.9(5) . .
N11 Eu1 O2 C4 -69.0(4) . .
Eu2 Eu1 O2 C4 -168.4(4) . .
Eu1 Eu1 O2 C4 124.4(4) 7_556 .
Eu2 Eu1 O2 C4 149.9(3) 7_556 .
F2 Eu1 O6 C6 44.4(3) . .
F1 Eu1 O6 C6 -7.3(3) . .
F1 Eu1 O6 C6 -73.4(3) 7_556 .
O1 Eu1 O6 C6 137.8(3) . .
F3 Eu1 O6 C6 -67.6(3) . .
O2 Eu1 O6 C6 64.1(3) . .
N12 Eu1 O6 C6 -147.3(3) . .
N11 Eu1 O6 C6 177.1(2) . .
Eu2 Eu1 O6 C6 -11.3(3) . .
Eu1 Eu1 O6 C6 -37.5(3) 7_556 .
Eu2 Eu1 O6 C6 -74.4(3) 7_556 .
F2 Eu2 O31 C32 90.9(5) . .
F3 Eu2 O31 C32 18.7(5) . .
F3 Eu2 O31 C32 -92.9(5) 7_556 .
O36 Eu2 O31 C32 -47.7(5) . .
F1 Eu2 O31 C32 159.1(4) . .
O32 Eu2 O31 C32 26.0(4) . .
N41 Eu2 O31 C32 164.0(5) . .
N42 Eu2 O31 C32 -128.0(5) . .
Eu1 Eu2 O31 C32 89.2(5) . .
Eu2 Eu2 O31 C32 -38.5(5) 7_556 .
Eu1 Eu2 O31 C32 -143.8(4) 7_556 .
F2 Eu2 O32 C34 -132.3(5) . .
F3 Eu2 O32 C34 153.5(5) . .
F3 Eu2 O32 C34 112.0(4) 7_556 .
O36 Eu2 O32 C34 59.3(4) . .
O31 Eu2 O32 C34 -21.4(4) . .
F1 Eu2 O32 C34 -165.0(4) . .
N41 Eu2 O32 C34 -68.2(5) . .
N42 Eu2 O32 C34 13.8(5) . .
Eu1 Eu2 O32 C34 -167.4(4) . .
Eu2 Eu2 O32 C34 124.9(4) 7_556 .
Eu1 Eu2 O32 C34 150.7(4) 7_556 .
F2 Eu2 O36 C36 49.8(4) . .
F3 Eu2 O36 C36 -3.7(3) . .
F3 Eu2 O36 C36 -70.6(3) 7_556 .
O31 Eu2 O36 C36 139.3(3) . .
F1 Eu2 O36 C36 -64.1(3) . .
O32 Eu2 O36 C36 66.8(3) . .
N41 Eu2 O36 C36 -179.3(3) . .
N42 Eu2 O36 C36 -145.2(3) . .
Eu1 Eu2 O36 C36 -6.4(4) . .
Eu2 Eu2 O36 C36 -34.6(3) 7_556 .
Eu1 Eu2 O36 C36 -71.4(3) 7_556 .
F2 Eu1 N11 C12 9.1(4) . .
F1 Eu1 N11 C12 44.6(4) . .
F1 Eu1 N11 C12 127.2(3) 7_556 .
O1 Eu1 N11 C12 -102.1(4) . .
O6 Eu1 N11 C12 -142.3(3) . .
F3 Eu1 N11 C12 78.8(4) . .
O2 Eu1 N11 C12 -52.2(4) . .
N12 Eu1 N11 C12 178.3(4) . .
Eu2 Eu1 N11 C12 44.2(4) . .
Eu1 Eu1 N11 C12 103.9(4) 7_556 .
Eu2 Eu1 N11 C12 104.1(4) 7_556 .
F2 Eu1 N11 C16 -177.9(3) . .
F1 Eu1 N11 C16 -142.3(3) . .
F1 Eu1 N11 C16 -59.7(3) 7_556 .
O1 Eu1 N11 C16 70.9(3) . .
O6 Eu1 N11 C16 30.7(4) . .
F3 Eu1 N11 C16 -108.2(3) . .
O2 Eu1 N11 C16 120.8(3) . .
N12 Eu1 N11 C16 -8.6(3) . .
Eu2 Eu1 N11 C16 -142.8(3) . .
Eu1 Eu1 N11 C16 -83.1(4) 7_556 .
Eu2 Eu1 N11 C16 -82.9(3) 7_556 .
F2 Eu1 N12 C23 -163.1(3) . .
F1 Eu1 N12 C23 -42.8(4) . .
F1 Eu1 N12 C23 -47.7(3) 7_556 .
O1 Eu1 N12 C23 104.4(4) . .
O6 Eu1 N12 C23 28.7(3) . .
F3 Eu1 N12 C23 -107.7(3) . .
O2 Eu1 N12 C23 73.2(4) . .
N11 Eu1 N12 C23 -179.8(4) . .
Eu2 Eu1 N12 C23 -105.1(3) . .
Eu1 Eu1 N12 C23 -34.3(4) 7_556 .
Eu2 Eu1 N12 C23 -80.2(3) 7_556 .
F2 Eu1 N12 C20 25.5(4) . .
F1 Eu1 N12 C20 145.9(3) . .
F1 Eu1 N12 C20 140.9(4) 7_556 .
O1 Eu1 N12 C20 -67.0(3) . .
O6 Eu1 N12 C20 -142.7(4) . .
F3 Eu1 N12 C20 80.9(3) . .
O2 Eu1 N12 C20 -98.2(4) . .
N11 Eu1 N12 C20 8.8(3) . .
Eu2 Eu1 N12 C20 83.5(3) . .
Eu1 Eu1 N12 C20 154.3(3) 7_556 .
Eu2 Eu1 N12 C20 108.4(3) 7_556 .
F2 Eu2 N41 C42 4.8(3) . .
F3 Eu2 N41 C42 41.6(4) . .
F3 Eu2 N41 C42 124.1(3) 7_556 .
O36 Eu2 N41 C42 -145.3(3) . .
O31 Eu2 N41 C42 -102.3(4) . .
F1 Eu2 N41 C42 74.6(4) . .
O32 Eu2 N41 C42 -55.7(4) . .
N42 Eu2 N41 C42 177.4(4) . .
Eu1 Eu2 N41 C42 40.2(4) . .
Eu2 Eu2 N41 C42 101.4(4) 7_556 .
Eu1 Eu2 N41 C42 100.6(4) 7_556 .
F2 Eu2 N41 C46 172.2(3) . .
F3 Eu2 N41 C46 -150.9(3) . .
F3 Eu2 N41 C46 -68.4(3) 7_556 .
O36 Eu2 N41 C46 22.2(4) . .
O31 Eu2 N41 C46 65.2(3) . .
F1 Eu2 N41 C46 -117.9(3) . .
O32 Eu2 N41 C46 111.8(3) . .
N42 Eu2 N41 C46 -15.1(3) . .
Eu1 Eu2 N41 C46 -152.4(3) . .
Eu2 Eu2 N41 C46 -91.2(3) 7_556 .
Eu1 Eu2 N41 C46 -91.9(3) 7_556 .
F2 Eu2 N42 C53 -164.8(3) . .
F3 Eu2 N42 C53 -38.4(5) . .
F3 Eu2 N42 C53 -47.0(4) 7_556 .
O36 Eu2 N42 C53 31.1(4) . .
O31 Eu2 N42 C53 108.7(4) . .
F1 Eu2 N42 C53 -106.4(4) . .
O32 Eu2 N42 C53 74.5(4) . .
N41 Eu2 N42 C53 -176.6(4) . .
Eu1 Eu2 N42 C53 -103.8(4) . .
Eu2 Eu2 N42 C53 -32.2(4) 7_556 .
Eu1 Eu2 N42 C53 -79.1(4) 7_556 .
F2 Eu2 N42 C50 25.5(4) . .
F3 Eu2 N42 C50 151.9(3) . .
F3 Eu2 N42 C50 143.3(4) 7_556 .
O36 Eu2 N42 C50 -138.6(4) . .
O31 Eu2 N42 C50 -61.0(3) . .
F1 Eu2 N42 C50 83.9(3) . .
O32 Eu2 N42 C50 -95.2(4) . .
N41 Eu2 N42 C50 13.7(3) . .
Eu1 Eu2 N42 C50 86.5(3) . .
Eu2 Eu2 N42 C50 158.1(3) 7_556 .
Eu1 Eu2 N42 C50 111.2(3) 7_556 .
Eu1 O1 C2 C3 -22.5(7) . .
Eu1 O1 C2 C1 157.5(3) . .
F11 C1 C2 O1 0.9(6) . .
F13 C1 C2 O1 122.3(5) . .
F12 C1 C2 O1 -119.0(5) . .
F11 C1 C2 C3 -179.1(4) . .
F13 C1 C2 C3 -57.7(6) . .
F12 C1 C2 C3 61.1(6) . .
O1 C2 C3 F14 -177.4(4) . .
C1 C2 C3 F14 2.5(6) . .
O1 C2 C3 C4 1.6(7) . .
C1 C2 C3 C4 -178.5(4) . .
Eu1 O2 C4 C3 12.2(7) . .
Eu1 O2 C4 C5 -168.2(3) . .
F14 C3 C4 O2 -178.0(4) . .
C2 C3 C4 O2 3.0(7) . .
F14 C3 C4 C5 2.4(6) . .
C2 C3 C4 C5 -176.6(4) . .
O2 C4 C5 F15 128.3(5) . .
C3 C4 C5 F15 -52.0(6) . .
O2 C4 C5 F17 -111.4(5) . .
C3 C4 C5 F17 68.3(6) . .
O2 C4 C5 F16 8.3(6) . .
C3 C4 C5 F16 -172.0(4) . .
Eu1 O6 C6 O6 26.54(17) . 7_556
Eu1 O6 C6 C7 -153.47(17) . .
F9 F8 C7 F8 -77.7(11) . 7_556
F7 F8 C7 F8 84.7(8) . 7_556
F9 F8 C7 F9 -128.2(14) . 7_556
F7 F8 C7 F9 34.1(13) . 7_556
F7 F8 C7 F9 162.3(16) . .
F9 F8 C7 F7 -162.3(16) . .
F9 F8 C7 F7 -18.2(13) . 7_556
F7 F8 C7 F7 144.1(13) . 7_556
F9 F8 C7 C6 102.3(11) . .
F7 F8 C7 C6 -95.3(8) . .
F8 F9 C7 F8 129.0(17) . 7_556
F7 F9 C7 F8 -31.4(13) 7_556 7_556
F7 F9 C7 F8 -160.4(14) 7_556 .
F8 F9 C7 F9 78.3(10) . 7_556
F7 F9 C7 F9 -82.1(7) 7_556 7_556
F8 F9 C7 F7 14.7(13) . .
F7 F9 C7 F7 -145.6(12) 7_556 .
F8 F9 C7 F7 160.4(14) . 7_556
F8 F9 C7 C6 -101.7(10) . .
F7 F9 C7 C6 97.9(7) 7_556 .
F8 F7 C7 F8 -127.5(15) . 7_556
F9 F7 C7 F8 15.4(11) 7_556 7_556
F9 F7 C7 F8 142.9(13) 7_556 .
F8 F7 C7 F9 -142.9(13) . 7_556
F8 F7 C7 F9 -13.5(13) . .
F9 F7 C7 F9 129.4(12) 7_556 .
F8 F7 C7 F7 -72.1(10) . 7_556
F9 F7 C7 F7 70.8(7) 7_556 7_556
F8 F7 C7 C6 107.9(10) . .
F9 F7 C7 C6 -109.2(7) 7_556 .
O6 C6 C7 F8 -32(3) . 7_556
O6 C6 C7 F8 148(3) 7_556 7_556
O6 C6 C7 F8 148(3) . .
O6 C6 C7 F8 -32(3) 7_556 .
O6 C6 C7 F9 22(2) . 7_556
O6 C6 C7 F9 -159(2) 7_556 7_556
O6 C6 C7 F9 -158(2) . .
O6 C6 C7 F9 22(2) 7_556 .
O6 C6 C7 F7 88(2) . .
O6 C6 C7 F7 -92(2) 7_556 .
O6 C6 C7 F7 -92(2) . 7_556
O6 C6 C7 F7 88(2) 7_556 7_556
C16 N11 C12 C13 -0.2(7) . .
Eu1 N11 C12 C13 173.0(4) . .
N11 C12 C13 C14 -0.3(9) . .
C12 C13 C14 C15 0.3(10) . .
C13 C14 C15 C16 0.1(9) . .
C13 C14 C15 C17 179.1(6) . .
C12 N11 C16 C15 0.6(7) . .
Eu1 N11 C16 C15 -172.7(4) . .
C12 N11 C16 C20 -178.3(4) . .
Eu1 N11 C16 C20 8.3(6) . .
C14 C15 C16 N11 -0.6(8) . .
C17 C15 C16 N11 -179.7(5) . .
C14 C15 C16 C20 178.4(5) . .
C17 C15 C16 C20 -0.7(8) . .
C14 C15 C17 C18 -178.3(7) . .
C16 C15 C17 C18 0.7(10) . .
C15 C17 C18 C19 -0.8(12) . .
C17 C18 C19 C21 179.5(7) . .
C17 C18 C19 C20 1.0(10) . .
C23 N12 C20 C19 0.0(7) . .
Eu1 N12 C20 C19 171.6(4) . .
C23 N12 C20 C16 179.9(4) . .
Eu1 N12 C20 C16 -8.5(6) . .
C21 C19 C20 N12 0.2(8) . .
C18 C19 C20 N12 178.9(5) . .
C21 C19 C20 C16 -179.7(5) . .
C18 C19 C20 C16 -1.0(8) . .
N11 C16 C20 N12 0.0(7) . .
C15 C16 C20 N12 -179.0(4) . .
N11 C16 C20 C19 179.9(5) . .
C15 C16 C20 C19 0.9(8) . .
C20 C19 C21 C22 -1.0(9) . .
C18 C19 C21 C22 -179.5(6) . .
C19 C21 C22 C23 1.4(9) . .
C20 N12 C23 C22 0.5(7) . .
Eu1 N12 C23 C22 -171.0(4) . .
C21 C22 C23 N12 -1.2(8) . .
Eu2 O31 C32 C33 -23.7(8) . .
Eu2 O31 C32 C31 153.9(4) . .
F31 C31 C32 O31 6.0(7) . .
F33 C31 C32 O31 128.3(5) . .
F32 C31 C32 O31 -113.0(6) . .
F31 C31 C32 C33 -176.2(5) . .
F33 C31 C32 C33 -53.8(7) . .
F32 C31 C32 C33 64.8(6) . .
O31 C32 C33 F34 179.8(4) . .
C31 C32 C33 F34 2.2(7) . .
O31 C32 C33 C34 1.0(9) . .
C31 C32 C33 C34 -176.5(5) . .
Eu2 O32 C34 C33 15.0(8) . .
Eu2 O32 C34 C35 -166.7(3) . .
C32 C33 C34 O32 2.2(8) . .
F34 C33 C34 O32 -176.6(4) . .
C32 C33 C34 C35 -176.1(5) . .
F34 C33 C34 C35 5.1(7) . .
O32 C34 C35 F35 -119.3(5) . .
C33 C34 C35 F35 59.1(7) . .
O32 C34 C35 F36 2.1(7) . .
C33 C34 C35 F36 -179.5(5) . .
O32 C34 C35 F37 120.0(5) . .
C33 C34 C35 F37 -61.5(7) . .
Eu2 O36 C36 O36 24.45(19) . 7_556
Eu2 O36 C36 C37 -155.55(19) . .
F41 F42 C37 F42 -86.6(12) . 7_556
F43 F42 C37 F42 80.0(10) . 7_556
F43 F42 C37 F41 166.5(16) . .
F41 F42 C37 F41 -146(2) . 7_556
F43 F42 C37 F41 21(2) . 7_556
F41 F42 C37 F43 -31.0(17) . 7_556
F43 F42 C37 F43 135.5(19) . 7_556
F41 F42 C37 F43 -166.5(16) . .
F41 F42 C37 C36 93.4(12) . .
F43 F42 C37 C36 -100.0(10) . .
F43 F41 C37 F42 -144(2) 7_556 .
F42 F41 C37 F42 124.0(18) . 7_556
F43 F41 C37 F42 -20(2) 7_556 7_556
F42 F41 C37 F41 70.1(11) . 7_556
F43 F41 C37 F41 -73.9(13) 7_556 7_556
F42 F41 C37 F43 144(2) . 7_556
F42 F41 C37 F43 11.5(13) . .
F43 F41 C37 F43 -132(2) 7_556 .
F42 F41 C37 C36 -109.9(11) . .
F43 F41 C37 C36 106.2(13) 7_556 .
F41 F43 C37 F42 157(2) 7_556 .
F42 F43 C37 F42 -126.8(14) . 7_556
F41 F43 C37 F42 30(2) 7_556 7_556
F42 F43 C37 F41 -11.5(15) . .
F41 F43 C37 F41 145(2) 7_556 .
F42 F43 C37 F41 -157(2) . 7_556
F42 F43 C37 F43 -73.4(11) . 7_556
F41 F43 C37 F43 83.1(15) 7_556 7_556
F42 F43 C37 C36 106.6(11) . .
F41 F43 C37 C36 -96.9(15) 7_556 .
O36 C36 C37 F42 33.9(18) . .
O36 C36 C37 F42 -146.1(18) 7_556 .
O36 C36 C37 F42 -146.1(18) . 7_556
O36 C36 C37 F42 33.9(18) 7_556 7_556
O36 C36 C37 F41 92(3) . .
O36 C36 C37 F41 -88(3) 7_556 .
O36 C36 C37 F41 -88(3) . 7_556
O36 C36 C37 F41 92(3) 7_556 7_556
O36 C36 C37 F43 154(2) . 7_556
O36 C36 C37 F43 -26(2) 7_556 7_556
O36 C36 C37 F43 -26(2) . .
O36 C36 C37 F43 154(2) 7_556 .
C46 N41 C42 C43 -1.2(7) . .
Eu2 N41 C42 C43 166.5(4) . .
N41 C42 C43 C44 0.4(8) . .
C42 C43 C44 C45 1.0(8) . .
C43 C44 C45 C47 178.3(6) . .
C43 C44 C45 C46 -1.4(8) . .
C42 N41 C46 C50 -176.4(4) . .
Eu2 N41 C46 C50 15.6(6) . .
C42 N41 C46 C45 0.6(7) . .
Eu2 N41 C46 C45 -167.5(4) . .
C44 C45 C46 N41 0.7(7) . .
C47 C45 C46 N41 -179.1(5) . .
C44 C45 C46 C50 177.5(5) . .
C47 C45 C46 C50 -2.2(7) . .
C44 C45 C47 C48 -177.1(7) . .
C46 C45 C47 C48 2.6(10) . .
C45 C47 C48 C49 -1.1(11) . .
C47 C48 C49 C51 -179.6(7) . .
C47 C48 C49 C50 -0.7(10) . .
C53 N42 C50 C49 -1.8(7) . .
Eu2 N42 C50 C49 168.2(4) . .
C53 N42 C50 C46 177.8(5) . .
Eu2 N42 C50 C46 -12.2(6) . .
C51 C49 C50 N42 -0.6(8) . .
C48 C49 C50 N42 -179.5(5) . .
C51 C49 C50 C46 179.9(5) . .
C48 C49 C50 C46 1.0(8) . .
N41 C46 C50 N42 -2.0(7) . .
C45 C46 C50 N42 -179.0(4) . .
N41 C46 C50 C49 177.5(5) . .
C45 C46 C50 C49 0.5(8) . .
C50 C49 C51 C52 2.3(10) . .
C48 C49 C51 C52 -178.9(6) . .
C49 C51 C52 C53 -1.7(10) . .
C50 N42 C53 C52 2.4(8) . .
Eu2 N42 C53 C52 -167.1(4) . .
C51 C52 C53 N42 -0.7(9) . .
